data_7102056
loop_
_publ_author_name
'G\"obel, Michael'
'Klap\"otke, Thomas M'

_publ_section_title
;
 First structural characterization of guanidine, HN=C(NH(2))(2).
;
_journal_issue 30
_journal_name_full 'Chemical communications (Cambridge, England)'
_journal_page_first 3180
_journal_page_last 3182
_journal_paper_doi 10.1039/b705100j
_journal_year 2007
_chemical_formula_sum 'C7 H18 N10'
_chemical_formula_weight 242.31
_chemical_name_common '2-amino-4,6-dimethyl-triazine * 2 guanidine'
_chemical_name_systematic '2-amino-4,6-dimethyl-triazine * 2 guanidine'
_space_group_IT_number 14
_symmetry_cell_setting monoclinic
_symmetry_space_group_name_Hall '-P 2ybc'
_symmetry_space_group_name_H-M 'P 1 21/c 1'
_atom_sites_solution_hydrogens geom
_atom_sites_solution_primary direct
_atom_sites_solution_secondary difmap
_cell_angle_alpha 90.00
_cell_angle_beta 96.373(2)
_cell_angle_gamma 90.00
_cell_formula_units_Z 4
_cell_length_a 6.5743(2)
_cell_length_b 23.7968(7)
_cell_length_c 7.8931(2)
_cell_measurement_temperature 100(2)
_cell_volume 1227.22(6)
_computing_structure_refinement 'SHELXL-97 (Sheldrick, 1997)'
_diffrn_ambient_temperature 100(2)
_diffrn_measured_fraction_theta_full 0.991
_diffrn_measured_fraction_theta_max 0.991
_diffrn_measurement_device_type 'Oxford Xcalibur3 CCD'
_diffrn_measurement_method omega-scan
_diffrn_radiation_monochromator graphite
_diffrn_radiation_source 'fine-focus sealed tube'
_diffrn_radiation_type MoK\a
_diffrn_radiation_wavelength 0.71073
_diffrn_reflns_av_R_equivalents 0.0385
_diffrn_reflns_av_sigmaI/netI 0.0356
_diffrn_reflns_limit_h_max 7
_diffrn_reflns_limit_h_min -7
_diffrn_reflns_limit_k_max 28
_diffrn_reflns_limit_k_min -27
_diffrn_reflns_limit_l_max 9
_diffrn_reflns_limit_l_min -9
_diffrn_reflns_number 12408
_diffrn_reflns_theta_full 25.00
_diffrn_reflns_theta_max 25.00
_diffrn_reflns_theta_min 3.93
_exptl_absorpt_coefficient_mu 0.094
_exptl_absorpt_correction_type none
_exptl_crystal_colour colourless
_exptl_crystal_density_diffrn 1.311
_exptl_crystal_density_method 'not measured'
_exptl_crystal_description rod
_exptl_crystal_F_000 520
_exptl_crystal_size_max 0.20
_exptl_crystal_size_mid 0.15
_exptl_crystal_size_min 0.12
_refine_diff_density_max 0.201
_refine_diff_density_min -0.247
_refine_diff_density_rms 0.046
_refine_ls_extinction_method none
_refine_ls_goodness_of_fit_ref 1.028
_refine_ls_hydrogen_treatment mixed
_refine_ls_matrix_type full
_refine_ls_number_parameters 204
_refine_ls_number_reflns 2148
_refine_ls_number_restraints 0
_refine_ls_restrained_S_all 1.028
_refine_ls_R_factor_all 0.0690
_refine_ls_R_factor_gt 0.0412
_refine_ls_shift/su_max 0.000
_refine_ls_shift/su_mean 0.000
_refine_ls_structure_factor_coef Fsqd
_refine_ls_weighting_details 'calc w=1/[\s^2^(Fo^2^)+(0.0632P)^2^+0.2092P] where P=(Fo^2^+2Fc^2^)/3'
_refine_ls_weighting_scheme calc
_refine_ls_wR_factor_gt 0.0986
_refine_ls_wR_factor_ref 0.1136
_reflns_number_gt 1507
_reflns_number_total 2148
_reflns_threshold_expression >2sigma(I)
_cod_data_source_file b705100j.txt
_cod_data_source_block cx001
_cod_original_sg_symbol_H-M P21/c
_cod_database_code 7102056

loop_
_symmetry_equiv_pos_as_xyz
'x, y, z'
'-x, y+1/2, -z+1/2'
'-x, -y, -z'
'x, -y-1/2, z-1/2'

loop_
_atom_site_label
_atom_site_type_symbol
_atom_site_fract_x
_atom_site_fract_y
_atom_site_fract_z
_atom_site_U_iso_or_equiv
_atom_site_adp_type
_atom_site_occupancy
_atom_site_symmetry_multiplicity
_atom_site_calc_flag
_atom_site_refinement_flags
C1 C 1.1131(3) 0.17405(8) -0.3559(2) 0.0227(5) Uani 1 1 d .
C2 C 0.9226(3) 0.02369(8) 0.1990(2) 0.0216(5) Uani 1 1 d .
C3 C 1.2022(3) 0.07742(8) 0.2723(2) 0.0218(5) Uani 1 1 d .
C4 C 1.1945(3) -0.01296(8) 0.3636(2) 0.0193(4) Uani 1 1 d .
C5 C 0.7128(3) 0.01670(9) 0.1091(2) 0.0277(5) Uani 1 1 d .
H5A H 0.7089 -0.0166 0.0359 0.042 Uiso 1 1 calc R
H5B H 0.6765 0.0500 0.0391 0.042 Uiso 1 1 calc R
H5C H 0.6149 0.0121 0.1931 0.042 Uiso 1 1 calc R
C6 C 1.3102(3) 0.13233(9) 0.2634(3) 0.0304(5) Uani 1 1 d .
H6A H 1.2497 0.1599 0.3352 0.046 Uiso 1 1 calc R
H6B H 1.2964 0.1457 0.1452 0.046 Uiso 1 1 calc R
H6C H 1.4555 0.1275 0.3040 0.046 Uiso 1 1 calc R
C7 C 0.6987(3) 0.19314(8) -0.0023(2) 0.0207(4) Uani 1 1 d .
N1 N 0.9327(3) 0.16365(8) -0.4357(2) 0.0251(4) Uani 1 1 d .
N2 N 1.2296(3) 0.13142(9) -0.2866(3) 0.0349(5) Uani 1 1 d .
N3 N 1.2010(3) 0.22571(8) -0.3380(2) 0.0332(5) Uani 1 1 d .
N4 N 1.0035(2) -0.02060(7) 0.28301(19) 0.0210(4) Uani 1 1 d .
N5 N 1.0129(2) 0.07409(7) 0.1878(2) 0.0235(4) Uani 1 1 d .
N6 N 1.2998(2) 0.03625(7) 0.36115(19) 0.0212(4) Uani 1 1 d .
N7 N 1.2841(3) -0.05568(8) 0.4489(2) 0.0229(4) Uani 1 1 d .
N8 N 0.5810(3) 0.23103(8) -0.0809(2) 0.0268(4) Uani 1 1 d .
N9 N 0.7658(3) 0.19371(8) 0.1669(2) 0.0274(4) Uani 1 1 d .
N10 N 0.7651(3) 0.14895(8) -0.0907(2) 0.0307(5) Uani 1 1 d .
H1 H 0.882(3) 0.1937(9) -0.471(2) 0.017(5) Uiso 1 1 d .
H2A H 1.174(4) 0.0971(11) -0.293(3) 0.048(7) Uiso 1 1 d .
H2B H 1.349(4) 0.1382(10) -0.230(3) 0.048(8) Uiso 1 1 d .
H3A H 1.307(4) 0.2310(10) -0.262(3) 0.042(7) Uiso 1 1 d .
H3B H 1.114(4) 0.2529(11) -0.353(3) 0.040(7) Uiso 1 1 d .
H7A H 1.217(3) -0.0879(10) 0.447(3) 0.032(6) Uiso 1 1 d .
H7B H 1.413(4) -0.0512(9) 0.508(3) 0.034(6) Uiso 1 1 d .
H8 H 0.540(3) 0.2551(9) -0.007(3) 0.029(6) Uiso 1 1 d .
H9A H 0.696(3) 0.2176(10) 0.234(3) 0.032(6) Uiso 1 1 d .
H9B H 0.819(4) 0.1644(12) 0.213(3) 0.056(8) Uiso 1 1 d .
H10A H 0.861(4) 0.1278(10) -0.040(3) 0.039(7) Uiso 1 1 d .
H10B H 0.774(4) 0.1548(10) -0.203(3) 0.045(7) Uiso 1 1 d .

loop_
_atom_site_aniso_label
_atom_site_aniso_U_11
_atom_site_aniso_U_22
_atom_site_aniso_U_33
_atom_site_aniso_U_23
_atom_site_aniso_U_13
_atom_site_aniso_U_12
C1 0.0254(11) 0.0239(11) 0.0191(9) -0.0023(8) 0.0036(8) -0.0051(9)
C2 0.0193(10) 0.0247(11) 0.0211(10) -0.0024(8) 0.0033(8) 0.0014(9)
C3 0.0194(11) 0.0234(11) 0.0234(10) -0.0017(8) 0.0055(8) 0.0009(8)
C4 0.0168(10) 0.0230(11) 0.0180(9) -0.0028(8) 0.0018(8) 0.0009(8)
C5 0.0216(11) 0.0302(12) 0.0298(11) 0.0022(9) -0.0034(9) 0.0009(9)
C6 0.0251(12) 0.0249(12) 0.0411(12) 0.0063(10) 0.0023(10) -0.0016(9)
C7 0.0168(10) 0.0229(11) 0.0224(10) 0.0005(9) 0.0027(8) -0.0046(9)
N1 0.0263(10) 0.0221(10) 0.0260(9) 0.0019(8) -0.0015(7) 0.0002(8)
N2 0.0262(11) 0.0251(11) 0.0501(12) 0.0009(9) -0.0107(9) -0.0022(9)
N3 0.0334(12) 0.0266(11) 0.0367(11) 0.0014(9) -0.0083(9) -0.0069(10)
N4 0.0166(9) 0.0227(9) 0.0232(8) -0.0003(7) 0.0005(7) -0.0003(7)
N5 0.0204(9) 0.0236(10) 0.0264(9) 0.0023(7) 0.0029(7) 0.0012(7)
N6 0.0191(9) 0.0201(9) 0.0242(8) -0.0018(7) 0.0017(7) -0.0006(7)
N7 0.0201(9) 0.0197(10) 0.0273(9) 0.0000(7) -0.0039(7) -0.0015(8)
N8 0.0266(10) 0.0275(10) 0.0258(9) -0.0007(8) 0.0010(8) 0.0019(8)
N9 0.0331(11) 0.0262(11) 0.0220(9) 0.0003(8) -0.0009(8) 0.0032(9)
N10 0.0379(12) 0.0287(11) 0.0256(10) 0.0033(8) 0.0042(9) 0.0082(9)

loop_
_atom_type_symbol
_atom_type_description
_atom_type_scat_dispersion_real
_atom_type_scat_dispersion_imag
_atom_type_scat_source
C C 0.0033 0.0016 'International Tables Vol C Tables 4.2.6.8 and 6.1.1.4'
H H 0.0000 0.0000 'International Tables Vol C Tables 4.2.6.8 and 6.1.1.4'
N N 0.0061 0.0033 'International Tables Vol C Tables 4.2.6.8 and 6.1.1.4'

loop_
_geom_angle_atom_site_label_1
_geom_angle_atom_site_label_2
_geom_angle_atom_site_label_3
_geom_angle
N1 C1 N2 119.87(19)
N1 C1 N3 125.16(19)
N2 C1 N3 114.96(19)
N4 C2 N5 125.92(17)
N4 C2 C5 116.66(17)
N5 C2 C5 117.42(17)
N6 C3 N5 125.72(18)
N6 C3 C6 117.76(17)
N5 C3 C6 116.52(17)
N7 C4 N4 118.24(17)
N7 C4 N6 118.07(17)
N4 C4 N6 123.68(16)
C2 C5 H5A 109.5
C2 C5 H5B 109.5
H5A C5 H5B 109.5
C2 C5 H5C 109.5
H5A C5 H5C 109.5
H5B C5 H5C 109.5
C3 C6 H6A 109.5
C3 C6 H6B 109.5
H6A C6 H6B 109.5
C3 C6 H6C 109.5
H6A C6 H6C 109.5
H6B C6 H6C 109.5
N8 C7 N9 125.00(19)
N8 C7 N10 119.93(18)
N9 C7 N10 115.07(19)
C1 N1 H1 108.3(13)
C1 N2 H2A 116.8(15)
C1 N2 H2B 120.3(16)
H2A N2 H2B 123(2)
C1 N3 H3A 119.7(15)
C1 N3 H3B 113.3(16)
H3A N3 H3B 117(2)
C2 N4 C4 115.31(16)
C2 N5 C3 114.20(16)
C3 N6 C4 115.17(16)
C4 N7 H7A 117.7(14)
C4 N7 H7B 120.0(13)
H7A N7 H7B 122(2)
C7 N8 H8 110.2(14)
C7 N9 H9A 116.1(13)
C7 N9 H9B 119.1(18)
H9A N9 H9B 118(2)
C7 N10 H10A 117.8(15)
C7 N10 H10B 116.2(16)
H10A N10 H10B 115(2)

loop_
_geom_bond_atom_site_label_1
_geom_bond_atom_site_label_2
_geom_bond_distance
C1 N1 1.304(2)
C1 N2 1.350(3)
C1 N3 1.359(3)
C2 N4 1.325(2)
C2 N5 1.345(2)
C2 C5 1.489(3)
C3 N6 1.328(2)
C3 N5 1.347(2)
C3 C6 1.493(3)
C4 N7 1.321(2)
C4 N4 1.356(2)
C4 N6 1.362(2)
C5 H5A 0.9800
C5 H5B 0.9800
C5 H5C 0.9800
C6 H6A 0.9800
C6 H6B 0.9800
C6 H6C 0.9800
C7 N8 1.300(2)
C7 N9 1.359(2)
C7 N10 1.361(3)
N1 H1 0.82(2)
N2 H2A 0.89(3)
N2 H2B 0.87(3)
N3 H3A 0.88(3)
N3 H3B 0.86(3)
N7 H7A 0.88(2)
N7 H7B 0.93(2)
N8 H8 0.88(2)
N9 H9A 0.93(2)
N9 H9B 0.84(3)
N10 H10A 0.87(2)
N10 H10B 0.91(3)

loop_
_geom_hbond_atom_site_label_D
_geom_hbond_atom_site_label_H
_geom_hbond_atom_site_label_A
_geom_hbond_distance_DH
_geom_hbond_distance_HA
_geom_hbond_distance_DA
_geom_hbond_angle_DHA
_geom_hbond_site_symmetry_A
N2 H2A N4 0.89(3) 2.17(3) 3.052(3) 170(2) 3_755
N3 H3A N8 0.88(3) 2.17(3) 3.041(3) 171(2) 1_655
N9 H9A N8 0.93(2) 2.11(3) 3.030(3) 170.2(18) 4_566
N7 H7A N1 0.88(2) 2.05(2) 2.934(3) 178(2) 3_755
N7 H7B N6 0.93(2) 2.08(2) 3.006(2) 176.7(19) 3_856

loop_
_geom_torsion_atom_site_label_1
_geom_torsion_atom_site_label_2
_geom_torsion_atom_site_label_3
_geom_torsion_atom_site_label_4
_geom_torsion
N5 C2 N4 C4 0.0(3)
C5 C2 N4 C4 -179.97(16)
N7 C4 N4 C2 -179.61(17)
N6 C4 N4 C2 0.1(3)
N4 C2 N5 C3 -0.1(3)
C5 C2 N5 C3 179.93(16)
N6 C3 N5 C2 0.0(3)
C6 C3 N5 C2 179.65(17)
N5 C3 N6 C4 0.2(3)
C6 C3 N6 C4 -179.49(17)
N7 C4 N6 C3 179.50(17)
N4 C4 N6 C3 -0.2(3)

loop_
_cod_related_entry_id
_cod_related_entry_database
_cod_related_entry_code
1 ChemSpider 21149665
